data_1554588
loop_
_publ_author_name
'Merz, Lukas S.'
'Wadepohl, Hubert'
'Clot, Eric'
'Gade, Lutz H.'

_publ_section_title
;
 Dehydrogenative coupling of 4-substituted pyridines mediated by a
 zirconium(ii) synthon: reaction pathways and dead ends.
;
_journal_issue 23
_journal_name_full 'Chemical science'
_journal_page_first 5223
_journal_page_last 5232
_journal_paper_doi 10.1039/c8sc01025k
_journal_volume 9
_journal_year 2018
_chemical_formula_moiety 'C40 H59 Cl N2 P2 Zr'
_chemical_formula_sum 'C40 H59 Cl N2 P2 Zr'
_chemical_formula_weight 756.50
_chemical_properties_physical 'air-sensitive, moisture-sensitive'
_space_group_crystal_system triclinic
_space_group_IT_number 2
_space_group_name_Hall '-P 1'
_space_group_name_H-M_alt 'P -1'
_atom_sites_solution_hydrogens mixed
_atom_sites_solution_primary heavy
_atom_sites_solution_secondary difmap
_audit_block_code ga_lm11
_audit_creation_date 2016-08-22
_audit_creation_method
;
Olex2 1.2
(compiled Aug 10 2017 17:44:14 for OlexSys, GUI svn.r5381)
;
_audit_update_record
;
2018-02-28 deposited with the CCDC.
2018-05-15 downloaded from the CCDC.
;
_cell_angle_alpha 112.686(3)
_cell_angle_beta 97.711(2)
_cell_angle_gamma 98.630(3)
_cell_formula_units_Z 2
_cell_length_a 11.9355(4)
_cell_length_b 12.1743(4)
_cell_length_c 15.3187(4)
_cell_measurement_reflns_used 3497
_cell_measurement_temperature 120(1)
_cell_measurement_theta_max 26.3370
_cell_measurement_theta_min 3.3720
_cell_volume 1984.93(12)
_computing_cell_refinement 'CrysAlisPro 1.171.38.43c (Rigaku OD, 2015)'
_computing_data_collection 'CrysAlisPro 1.171.38.43c (Rigaku OD, 2015)'
_computing_data_reduction 'CrysAlisPro 1.171.38.43c (Rigaku OD, 2015)'
_computing_molecular_graphics 'Olex2 (Dolomanov et al., 2009)'
_computing_publication_material 'encif (Wadepohl, 2009-17); encifer 1.5.2 (CCDC, 2016)'
_computing_structure_refinement 'ShelXL (Sheldrick, 2015)'
_computing_structure_solution 'DIRDIF (Beurskens et al., 1999-2008)'
_diffrn_ambient_environment 'perfluoro polyether oil / N~2~'
_diffrn_ambient_temperature 120(1)
_diffrn_detector 'CCD plate'
_diffrn_detector_area_resol_mean 7.9621
_diffrn_detector_type Eos
_diffrn_measured_fraction_theta_full 0.994
_diffrn_measured_fraction_theta_max 0.994
_diffrn_measurement_details
;
List of Runs (angles in degrees, time in seconds):

  # Type    Start    End  Width  t~exp~   \w     \q     \k     \f   Frames
#--------------------------------------------------------------------------
  1  \w      6.00  97.00   0.50   10.00    --   28.00  57.00 150.00  182
  2  \w    -43.00  60.00   0.50   10.00    --   28.00 -77.00 120.00  206
  3  \w    -20.00  72.00   0.50   10.00    --   28.00 -99.00 -60.00  184
  4  \w    -41.00  50.00   0.50   10.00    --   28.00 -57.00   0.00  182
  5  \w    -41.00  50.00   0.50   10.00    --   28.00 -57.00-180.00  182
  6  \w     -4.00  66.50   0.50   10.00    --   28.00  77.00  60.00  141
;
_diffrn_measurement_device 'four-circle diffractometer'
_diffrn_measurement_device_type 'Agilent SuperNova, Dual, Cu at zero, Eos'
_diffrn_measurement_method '\w scans'
_diffrn_measurement_specimen_support 'polyimid foil'
_diffrn_orient_matrix_type 'CrysAlisPro convention (1999,Acta A55,543-557)'
_diffrn_orient_matrix_UB_11 0.0341998000
_diffrn_orient_matrix_UB_12 -0.0414771000
_diffrn_orient_matrix_UB_13 0.0038237000
_diffrn_orient_matrix_UB_21 -0.0506713000
_diffrn_orient_matrix_UB_22 -0.0418537000
_diffrn_orient_matrix_UB_23 -0.0039428000
_diffrn_orient_matrix_UB_31 -0.0065551000
_diffrn_orient_matrix_UB_32 -0.0268732000
_diffrn_orient_matrix_UB_33 -0.0510393000
_diffrn_radiation_monochromator mirror
_diffrn_radiation_probe x-ray
_diffrn_radiation_type 'Mo K\a'
_diffrn_radiation_wavelength 0.71073
_diffrn_reflns_av_R_equivalents 0.0754
_diffrn_reflns_av_unetI/netI 0.0790
_diffrn_reflns_Laue_measured_fraction_full 0.994
_diffrn_reflns_Laue_measured_fraction_max 0.994
_diffrn_reflns_limit_h_max 14
_diffrn_reflns_limit_h_min -14
_diffrn_reflns_limit_k_max 14
_diffrn_reflns_limit_k_min -14
_diffrn_reflns_limit_l_max 18
_diffrn_reflns_limit_l_min -18
_diffrn_reflns_number 18410
_diffrn_reflns_point_group_measured_fraction_full 0.994
_diffrn_reflns_point_group_measured_fraction_max 0.994
_diffrn_reflns_theta_full 25.170
_diffrn_reflns_theta_max 25.170
_diffrn_reflns_theta_min 2.911
_diffrn_source 'microfocus X-Ray tube'
_diffrn_source_type 'Agilent SuperNova (Mo) X-ray Source'
_exptl_absorpt_coefficient_mu 0.454
_exptl_absorpt_correction_T_max 1.0000
_exptl_absorpt_correction_T_min 0.7386
_exptl_absorpt_correction_type multi-scan
_exptl_absorpt_process_details
;
CrysAlisPro 1.171.38.43c (Rigaku Oxford Diffraction, 2015)
Empirical absorption correction using spherical harmonics,
 implemented in SCALE3 ABSPACK scaling algorithm.
;
_exptl_crystal_colour yellow
_exptl_crystal_colour_primary yellow
_exptl_crystal_density_diffrn 1.266
_exptl_crystal_description block
_exptl_crystal_F_000 800
_exptl_crystal_size_max 0.100
_exptl_crystal_size_mid 0.100
_exptl_crystal_size_min 0.100
_refine_diff_density_max 0.551
_refine_diff_density_min -0.458
_refine_diff_density_rms 0.064
_refine_ls_extinction_method none
_refine_ls_goodness_of_fit_ref 0.924
_refine_ls_hydrogen_treatment mixed
_refine_ls_matrix_type full
_refine_ls_number_parameters 434
_refine_ls_number_reflns 7999
_refine_ls_number_restraints 0
_refine_ls_restrained_S_all 0.924
_refine_ls_R_factor_all 0.0572
_refine_ls_R_factor_gt 0.0360
_refine_ls_shift/su_max 0.001
_refine_ls_shift/su_mean 0.000
_refine_ls_structure_factor_coef Fsqd
_refine_ls_weighting_details 'w=1/[\s^2^(Fo^2^)+(0.0267P)^2^] where P=(Fo^2^+2Fc^2^)/3'
_refine_ls_weighting_scheme calc
_refine_ls_wR_factor_gt 0.0653
_refine_ls_wR_factor_ref 0.0684
_reflns_Friedel_coverage 0.000
_reflns_number_gt 6167
_reflns_number_total 7999
_reflns_threshold_expression 'I > 2\s(I)'
_cod_data_source_file c8sc01025k3.cif
_cod_data_source_block ga_lm11_5
_cod_original_cell_volume 1984.94(11)
_cod_database_code 1554588
_audit_block_refno 2754
_audit_block_usercomment 'LM034 yellow block'
_chemical_oxdiff_formula 'C40 H59 Cl1 N2 P2 Zr1'
_chemical_oxdiff_usercomment 'LM034 yellow block'
_shelx_space_group_comment
;
The symmetry employed for this shelxl refinement is uniquely defined
by the following loop, which should always be used as a source of
symmetry information in preference to the above space-group names.
They are only intended as comments.
;
_shelx_estimated_absorpt_t_max 0.956
_shelx_estimated_absorpt_t_min 0.956
_shelxl_version_number 2018/1
_olex2_refinement_description
;
1. Twinned data refinement
 Scales: 0.6635(15)
 0.3365(15)
2. Fixed Uiso
 At 1.2 times of:
  All C(H) groups, All C(H,H) groups
 At 1.5 times of:
  All C(H,H,H) groups
3.a Ternary CH refined with riding coordinates:
 C24(H24), C27(H27), C30(H30), C33(H33)
3.b Secondary CH2 refined with riding coordinates:
 C14(H14A,H14B)
3.c Aromatic/amide H refined with riding coordinates:
 C4(H4), C6(H6), C9(H9), C11(H11), C37(H37), C38(H38), C39(H39)
3.d Idealised Me refined as rotating group:
 C17(H17A,H17B,H17C), C18(H18A,H18B,H18C), C19(H19A,H19B,H19C), C21(H21A,H21B,
 H21C), C22(H22A,H22B,H22C), C23(H23A,H23B,H23C), C25(H25A,H25B,H25C), C26(H26A,
 H26B,H26C), C28(H28A,H28B,H28C), C29(H29A,H29B,H29C), C31(H31A,H31B,H31C),
 C32(H32A,H32B,H32C), C34(H34A,H34B,H34C), C35(H35A,H35B,H35C), C41(H41A,H41B,
 H41C)
;
_olex2_submission_special_instructions 'No special instructions were received'
_oxdiff_exptl_absorpt_empirical_details
;
Empirical correction (ABSPACK) includes:
- Absorption correction using spherical harmonics
- Frame scaling
;
_oxdiff_exptl_absorpt_empirical_full_max 1.171
_oxdiff_exptl_absorpt_empirical_full_min 0.865
_oxdiff_twin_integration_method simultaneous
_oxdiff_twin_items 2
_twin_special_details
;
Component 2 rotated by 5.3347\%
 around [0.86 -0.48 0.18] (reciprocal) or [0.94 -0.32 0.12] (direct)
;
_cell_oxdiff_length_a 11.9362(6)
_cell_oxdiff_length_b 12.1721(6)
_cell_oxdiff_length_c 15.3221(7)
_cell_oxdiff_angle_alpha 112.704(5)
_cell_oxdiff_angle_beta 97.724(4)
_cell_oxdiff_angle_gamma 98.615(4)
_cell_oxdiff_volume 1984.85(17)
_cell_oxdiff_measurement_reflns_used 3497

loop_
_symmetry_equiv_pos_as_xyz
'x, y, z'
'-x, -y, -z'

loop_
_atom_site_label
_atom_site_type_symbol
_atom_site_fract_x
_atom_site_fract_y
_atom_site_fract_z
_atom_site_U_iso_or_equiv
_atom_site_adp_type
_atom_site_occupancy
_atom_site_site_symmetry_order
_atom_site_calc_flag
_atom_site_refinement_flags_posn
Zr1 Zr 0.06083(2) 0.40070(2) 0.65004(2) 0.01190(8) Uani 1 1 d .
Cl1 Cl 0.13147(5) 0.55237(6) 0.58903(4) 0.01276(15) Uani 1 1 d .
P1 P 0.26758(6) 0.49049(6) 0.78846(5) 0.01376(17) Uani 1 1 d .
P2 P -0.08532(6) 0.53523(6) 0.73877(5) 0.01419(17) Uani 1 1 d .
N1 N 0.04084(17) 0.31513(18) 0.75061(15) 0.0108(5) Uani 1 1 d .
N2 N 0.02284(18) 0.23042(19) 0.52143(15) 0.0150(5) Uani 1 1 d .
C2 C -0.0750(2) 0.2654(2) 0.74287(18) 0.0110(6) Uani 1 1 d .
C3 C -0.1684(2) 0.2862(2) 0.68915(18) 0.0131(6) Uani 1 1 d .
C4 C -0.2768(2) 0.2159(2) 0.67890(19) 0.0153(6) Uani 1 1 d .
H4 H -0.341844 0.222893 0.639796 0.018 Uiso 1 1 calc R
C5 C -0.2949(2) 0.1345(2) 0.72391(19) 0.0144(6) Uani 1 1 d .
C6 C -0.2004(2) 0.1242(2) 0.78200(18) 0.0141(6) Uani 1 1 d .
H6 H -0.211421 0.072975 0.815184 0.017 Uiso 1 1 calc R
C7 C -0.0890(2) 0.1896(2) 0.79143(18) 0.0129(6) Uani 1 1 d .
C8 C 0.0278(2) 0.1915(2) 0.83447(18) 0.0118(6) Uani 1 1 d .
C9 C 0.0731(2) 0.1316(2) 0.88817(18) 0.0139(6) Uani 1 1 d .
H9 H 0.022151 0.080457 0.906453 0.017 Uiso 1 1 calc R
C10 C 0.1922(2) 0.1469(2) 0.91480(19) 0.0148(6) Uani 1 1 d .
C11 C 0.2642(2) 0.2237(2) 0.88555(18) 0.0137(6) Uani 1 1 d .
H11 H 0.345697 0.234867 0.904191 0.016 Uiso 1 1 calc R
C12 C 0.2236(2) 0.2835(2) 0.83151(18) 0.0116(6) Uani 1 1 d .
C13 C 0.1025(2) 0.2679(2) 0.80665(17) 0.0116(6) Uani 1 1 d .
C14 C 0.3061(2) 0.3524(2) 0.79425(19) 0.0140(6) Uani 1 1 d .
H14A H 0.311244 0.296618 0.728534 0.017 Uiso 1 1 calc R
H14B H 0.384125 0.376009 0.836321 0.017 Uiso 1 1 calc R
C15 C -0.1412(2) 0.3794(2) 0.65022(19) 0.0153(6) Uani 1 1 d .
H15 H -0.193(2) 0.371(2) 0.6014(19) 0.018 Uiso 1 1 d R
C16 C -0.4169(2) 0.0560(2) 0.7046(2) 0.0178(6) Uani 1 1 d .
C17 C -0.5095(2) 0.1324(3) 0.7099(2) 0.0318(8) Uani 1 1 d .
H17A H -0.491165 0.201969 0.773248 0.048 Uiso 1 1 calc GR
H17B H -0.585664 0.081645 0.701035 0.048 Uiso 1 1 calc GR
H17C H -0.510540 0.162113 0.658862 0.048 Uiso 1 1 calc GR
C18 C -0.4273(2) -0.0011(3) 0.7763(2) 0.0307(8) Uani 1 1 d .
H18A H -0.376341 -0.058873 0.767928 0.046 Uiso 1 1 calc GR
H18B H -0.507682 -0.044305 0.764821 0.046 Uiso 1 1 calc GR
H18C H -0.404507 0.062961 0.842360 0.046 Uiso 1 1 calc GR
C19 C -0.4423(3) -0.0487(3) 0.6026(2) 0.0355(9) Uani 1 1 d .
H19A H -0.433860 -0.014603 0.554805 0.053 Uiso 1 1 calc GR
H19B H -0.521603 -0.096355 0.587832 0.053 Uiso 1 1 calc GR
H19C H -0.387506 -0.101690 0.600385 0.053 Uiso 1 1 calc GR
C20 C 0.2487(2) 0.0794(2) 0.96794(19) 0.0158(6) Uani 1 1 d .
C21 C 0.3352(2) 0.1698(3) 1.0605(2) 0.0288(8) Uani 1 1 d .
H21A H 0.394347 0.219141 1.044033 0.043 Uiso 1 1 calc GR
H21B H 0.372368 0.124769 1.092531 0.043 Uiso 1 1 calc GR
H21C H 0.294147 0.223405 1.104233 0.043 Uiso 1 1 calc GR
C22 C 0.1600(2) 0.0028(3) 0.9972(2) 0.0210(7) Uani 1 1 d .
H22A H 0.116242 0.055704 1.038282 0.031 Uiso 1 1 calc GR
H22B H 0.200473 -0.036274 1.033025 0.031 Uiso 1 1 calc GR
H22C H 0.106669 -0.059927 0.939014 0.031 Uiso 1 1 calc GR
C23 C 0.3141(3) -0.0054(3) 0.9022(2) 0.0305(8) Uani 1 1 d .
H23A H 0.259033 -0.067369 0.844657 0.046 Uiso 1 1 calc GR
H23B H 0.354276 -0.045393 0.937308 0.046 Uiso 1 1 calc GR
H23C H 0.370853 0.042308 0.882389 0.046 Uiso 1 1 calc GR
C24 C 0.4018(2) 0.5575(2) 0.7617(2) 0.0180(6) Uani 1 1 d .
H24 H 0.468749 0.564536 0.811813 0.022 Uiso 1 1 calc R
C25 C 0.4027(2) 0.6851(3) 0.7658(2) 0.0263(7) Uani 1 1 d .
H25A H 0.334696 0.681737 0.720373 0.039 Uiso 1 1 calc GR
H25B H 0.473360 0.714532 0.748018 0.039 Uiso 1 1 calc GR
H25C H 0.400526 0.740755 0.831534 0.039 Uiso 1 1 calc GR
C26 C 0.4190(2) 0.4728(3) 0.6629(2) 0.0274(7) Uani 1 1 d .
H26A H 0.426396 0.393966 0.663461 0.041 Uiso 1 1 calc GR
H26B H 0.489558 0.509622 0.649217 0.041 Uiso 1 1 calc GR
H26C H 0.352158 0.460534 0.612773 0.041 Uiso 1 1 calc GR
C27 C 0.2643(2) 0.5814(2) 0.91663(18) 0.0187(7) Uani 1 1 d .
H27 H 0.204369 0.529886 0.932848 0.022 Uiso 1 1 calc R
C28 C 0.2227(3) 0.6991(3) 0.9333(2) 0.0301(8) Uani 1 1 d .
H28A H 0.285529 0.760739 0.932947 0.045 Uiso 1 1 calc GR
H28B H 0.199798 0.729235 0.996020 0.045 Uiso 1 1 calc GR
H28C H 0.156084 0.683037 0.881729 0.045 Uiso 1 1 calc GR
C29 C 0.3762(3) 0.6056(3) 0.9888(2) 0.0313(8) Uani 1 1 d .
H29A H 0.398072 0.528064 0.979636 0.047 Uiso 1 1 calc GR
H29B H 0.364303 0.645516 1.054837 0.047 Uiso 1 1 calc GR
H29C H 0.438119 0.658727 0.978198 0.047 Uiso 1 1 calc GR
C30 C -0.1263(2) 0.6309(2) 0.67609(19) 0.0184(6) Uani 1 1 d .
H30 H -0.097895 0.601454 0.614326 0.022 Uiso 1 1 calc R
C31 C -0.0587(3) 0.7633(2) 0.7352(2) 0.0282(8) Uani 1 1 d .
H31A H -0.083602 0.797008 0.796809 0.042 Uiso 1 1 calc GR
H31B H -0.073763 0.812231 0.698730 0.042 Uiso 1 1 calc GR
H31C H 0.024441 0.765306 0.747804 0.042 Uiso 1 1 calc GR
C32 C -0.2553(2) 0.6252(3) 0.6474(2) 0.0286(8) Uani 1 1 d .
H32A H -0.297008 0.539763 0.612146 0.043 Uiso 1 1 calc GR
H32B H -0.266276 0.668704 0.605868 0.043 Uiso 1 1 calc GR
H32C H -0.285460 0.663458 0.705719 0.043 Uiso 1 1 calc GR
C33 C -0.1484(2) 0.5768(2) 0.84882(19) 0.0168(6) Uani 1 1 d .
H33 H -0.138140 0.667584 0.877499 0.020 Uiso 1 1 calc R
C34 C -0.0820(3) 0.5450(3) 0.9253(2) 0.0278(8) Uani 1 1 d .
H34A H -0.095005 0.456082 0.902191 0.042 Uiso 1 1 calc GR
H34B H -0.109510 0.578855 0.985625 0.042 Uiso 1 1 calc GR
H34C H 0.000985 0.579673 0.936948 0.042 Uiso 1 1 calc GR
C35 C -0.2791(2) 0.5228(3) 0.8293(2) 0.0262(7) Uani 1 1 d .
H35A H -0.320736 0.544388 0.780728 0.039 Uiso 1 1 calc GR
H35B H -0.307178 0.555961 0.889479 0.039 Uiso 1 1 calc GR
H35C H -0.292660 0.433798 0.805375 0.039 Uiso 1 1 calc GR
C36 C 0.1350(2) 0.2464(2) 0.56068(19) 0.0169(6) Uani 1 1 d .
C37 C 0.1927(2) 0.1535(2) 0.5191(2) 0.0212(7) Uani 1 1 d .
H37 H 0.272138 0.162400 0.544873 0.025 Uiso 1 1 calc R
C38 C 0.1329(2) 0.0488(3) 0.4405(2) 0.0228(7) Uani 1 1 d .
H38 H 0.171157 -0.015030 0.411880 0.027 Uiso 1 1 calc R
C39 C 0.0161(3) 0.0363(3) 0.4025(2) 0.0213(7) Uani 1 1 d .
H39 H -0.025097 -0.036151 0.348425 0.026 Uiso 1 1 calc R
C40 C -0.0388(2) 0.1292(2) 0.44365(19) 0.0189(7) Uani 1 1 d .
C41 C -0.1634(2) 0.1250(3) 0.4083(2) 0.0263(7) Uani 1 1 d .
H41A H -0.206336 0.129438 0.459425 0.039 Uiso 1 1 calc GR
H41B H -0.196882 0.048479 0.351069 0.039 Uiso 1 1 calc GR
H41C H -0.168578 0.194185 0.391453 0.039 Uiso 1 1 calc GR

loop_
_atom_site_aniso_label
_atom_site_aniso_U_11
_atom_site_aniso_U_22
_atom_site_aniso_U_33
_atom_site_aniso_U_23
_atom_site_aniso_U_13
_atom_site_aniso_U_12
Zr1 0.01198(15) 0.01133(15) 0.01171(14) 0.00388(12) 0.00286(11) 0.00273(11)
Cl1 0.0123(3) 0.0154(3) 0.0122(3) 0.0084(3) 0.0014(3) 0.0016(3)
P1 0.0132(4) 0.0131(4) 0.0152(4) 0.0066(3) 0.0027(3) 0.0017(3)
P2 0.0164(4) 0.0143(4) 0.0134(4) 0.0060(3) 0.0048(3) 0.0055(3)
N1 0.0090(12) 0.0095(12) 0.0134(12) 0.0039(10) 0.0020(10) 0.0032(9)
N2 0.0159(13) 0.0156(13) 0.0134(12) 0.0057(10) 0.0042(10) 0.0028(10)
C2 0.0117(14) 0.0088(14) 0.0102(14) 0.0015(12) 0.0027(11) 0.0027(11)
C3 0.0149(15) 0.0123(14) 0.0108(14) 0.0020(12) 0.0040(12) 0.0056(12)
C4 0.0104(14) 0.0169(15) 0.0166(15) 0.0042(13) 0.0017(12) 0.0056(12)
C5 0.0121(15) 0.0125(15) 0.0152(14) 0.0014(12) 0.0046(12) 0.0031(12)
C6 0.0177(16) 0.0125(14) 0.0140(14) 0.0060(12) 0.0074(12) 0.0036(12)
C7 0.0138(15) 0.0115(14) 0.0109(14) 0.0011(12) 0.0037(12) 0.0043(12)
C8 0.0133(14) 0.0100(14) 0.0103(13) 0.0026(12) 0.0032(11) 0.0015(11)
C9 0.0160(15) 0.0103(14) 0.0123(14) 0.0025(12) 0.0024(12) 0.0004(12)
C10 0.0175(16) 0.0126(15) 0.0143(14) 0.0040(12) 0.0053(12) 0.0057(12)
C11 0.0077(14) 0.0148(15) 0.0160(15) 0.0044(12) -0.0002(12) 0.0032(12)
C12 0.0125(15) 0.0085(14) 0.0123(14) 0.0030(12) 0.0023(12) 0.0017(11)
C13 0.0145(15) 0.0093(14) 0.0081(13) -0.0004(11) 0.0032(11) 0.0048(11)
C14 0.0084(14) 0.0184(15) 0.0147(14) 0.0073(12) 0.0001(12) 0.0023(12)
C15 0.0155(16) 0.0178(15) 0.0116(14) 0.0053(13) -0.0006(12) 0.0060(12)
C16 0.0104(15) 0.0198(16) 0.0221(16) 0.0086(13) 0.0033(13) 0.0004(12)
C17 0.0158(16) 0.0314(19) 0.054(2) 0.0223(17) 0.0119(16) 0.0067(14)
C18 0.0149(17) 0.043(2) 0.039(2) 0.0243(17) 0.0068(15) -0.0015(15)
C19 0.0248(18) 0.031(2) 0.0336(19) 0.0012(16) 0.0051(15) -0.0073(15)
C20 0.0128(15) 0.0164(15) 0.0211(15) 0.0108(13) 0.0024(12) 0.0041(12)
C21 0.0245(18) 0.0265(18) 0.0357(19) 0.0186(16) -0.0042(15) -0.0001(14)
C22 0.0209(17) 0.0216(17) 0.0255(17) 0.0149(14) 0.0044(14) 0.0055(13)
C23 0.0335(19) 0.0347(19) 0.042(2) 0.0268(17) 0.0217(16) 0.0206(16)
C24 0.0124(15) 0.0215(16) 0.0207(16) 0.0117(13) 0.0023(13) -0.0014(12)
C25 0.0226(17) 0.0226(17) 0.0321(18) 0.0158(15) -0.0020(14) -0.0050(14)
C26 0.0233(17) 0.0333(19) 0.0294(18) 0.0165(15) 0.0119(15) 0.0022(14)
C27 0.0225(17) 0.0189(16) 0.0136(14) 0.0066(13) 0.0038(13) 0.0022(13)
C28 0.044(2) 0.0171(17) 0.0248(17) 0.0042(14) 0.0079(16) 0.0051(15)
C29 0.0295(19) 0.037(2) 0.0198(17) 0.0089(15) -0.0006(15) -0.0005(16)
C30 0.0253(17) 0.0181(16) 0.0182(15) 0.0112(13) 0.0102(13) 0.0085(13)
C31 0.043(2) 0.0209(17) 0.0258(17) 0.0126(15) 0.0124(15) 0.0087(15)
C32 0.0318(19) 0.0337(19) 0.0331(18) 0.0223(16) 0.0100(15) 0.0183(15)
C33 0.0200(16) 0.0161(15) 0.0145(14) 0.0050(12) 0.0054(12) 0.0065(12)
C34 0.040(2) 0.0313(19) 0.0169(16) 0.0119(14) 0.0101(15) 0.0137(16)
C35 0.0271(18) 0.0282(18) 0.0281(17) 0.0130(15) 0.0146(15) 0.0089(14)
C36 0.0176(16) 0.0180(15) 0.0148(15) 0.0063(13) 0.0061(13) 0.0022(12)
C37 0.0205(16) 0.0239(17) 0.0210(16) 0.0083(14) 0.0086(13) 0.0086(13)
C38 0.0307(18) 0.0181(16) 0.0221(16) 0.0067(14) 0.0141(14) 0.0096(14)
C39 0.0329(18) 0.0152(15) 0.0130(15) 0.0036(13) 0.0075(14) 0.0014(13)
C40 0.0233(16) 0.0174(16) 0.0134(15) 0.0055(13) 0.0035(13) 0.0001(13)
C41 0.0247(17) 0.0227(17) 0.0228(16) 0.0042(14) -0.0026(14) 0.0010(14)

loop_
_atom_type_symbol
_atom_type_description
_atom_type_scat_dispersion_real
_atom_type_scat_dispersion_imag
_atom_type_scat_source
C C 0.0033 0.0016 'International Tables Vol C Tables 4.2.6.8 and 6.1.1.4'
H H 0.0000 0.0000 'International Tables Vol C Tables 4.2.6.8 and 6.1.1.4'
Cl Cl 0.1484 0.1585 'International Tables Vol C Tables 4.2.6.8 and 6.1.1.4'
N N 0.0061 0.0033 'International Tables Vol C Tables 4.2.6.8 and 6.1.1.4'
P P 0.1023 0.0942 'International Tables Vol C Tables 4.2.6.8 and 6.1.1.4'
Zr Zr -2.9673 0.5597 'International Tables Vol C Tables 4.2.6.8 and 6.1.1.4'

loop_
_geom_angle_atom_site_label_1
_geom_angle_atom_site_label_2
_geom_angle_atom_site_label_3
_geom_angle
Cl1 Zr1 P1 87.92(2)
Cl1 Zr1 P2 91.63(2)
P2 Zr1 P1 103.92(2)
N1 Zr1 Cl1 159.49(6)
N1 Zr1 P1 73.57(6)
N1 Zr1 P2 84.51(5)
N1 Zr1 C15 77.62(9)
N1 Zr1 C36 89.44(9)
N2 Zr1 Cl1 102.52(6)
N2 Zr1 P1 124.32(6)
N2 Zr1 P2 129.72(6)
N2 Zr1 N1 95.34(8)
N2 Zr1 C15 89.71(8)
N2 Zr1 C36 35.42(8)
C15 Zr1 Cl1 112.11(7)
C15 Zr1 P1 136.65(7)
C15 Zr1 P2 40.99(7)
C36 Zr1 Cl1 99.25(7)
C36 Zr1 P1 89.15(7)
C36 Zr1 P2 163.33(7)
C36 Zr1 C15 122.47(9)
C14 P1 Zr1 103.65(8)
C14 P1 C24 100.32(12)
C14 P1 C27 101.44(12)
C24 P1 Zr1 120.11(9)
C27 P1 Zr1 118.92(9)
C27 P1 C24 108.52(13)
C15 P2 Zr1 59.83(9)
C15 P2 C30 105.10(13)
C15 P2 C33 114.49(13)
C30 P2 Zr1 110.32(9)
C30 P2 C33 107.71(12)
C33 P2 Zr1 141.60(9)
C2 N1 Zr1 111.86(16)
C2 N1 C13 104.3(2)
C13 N1 Zr1 141.95(17)
C36 N2 Zr1 75.20(14)
C36 N2 C40 124.1(2)
C40 N2 Zr1 160.00(19)
N1 C2 C3 123.6(2)
N1 C2 C7 113.1(2)
C7 C2 C3 123.3(2)
C2 C3 C15 117.2(2)
C4 C3 C2 115.3(2)
C4 C3 C15 127.5(2)
C3 C4 H4 118.4
C3 C4 C5 123.2(2)
C5 C4 H4 118.4
C4 C5 C16 119.6(2)
C6 C5 C4 118.9(2)
C6 C5 C16 121.5(2)
C5 C6 H6 120.1
C5 C6 C7 119.9(3)
C7 C6 H6 120.1
C2 C7 C6 119.1(2)
C2 C7 C8 105.2(2)
C6 C7 C8 135.3(2)
C9 C8 C7 133.7(2)
C9 C8 C13 120.6(2)
C13 C8 C7 105.6(2)
C8 C9 H9 119.9
C10 C9 C8 120.1(2)
C10 C9 H9 119.9
C9 C10 C11 117.7(2)
C9 C10 C20 123.6(2)
C11 C10 C20 118.5(2)
C10 C11 H11 117.9
C12 C11 C10 124.2(2)
C12 C11 H11 117.9
C11 C12 C13 116.9(2)
C11 C12 C14 120.6(2)
C13 C12 C14 122.3(2)
N1 C13 C8 111.8(2)
N1 C13 C12 127.7(2)
C12 C13 C8 120.4(2)
P1 C14 H14A 108.4
P1 C14 H14B 108.4
C12 C14 P1 115.47(18)
C12 C14 H14A 108.4
C12 C14 H14B 108.4
H14A C14 H14B 107.5
Zr1 C15 H15 123.6(17)
P2 C15 Zr1 79.18(10)
P2 C15 H15 114.8(17)
C3 C15 Zr1 104.90(17)
C3 C15 P2 116.26(19)
C3 C15 H15 113.9(18)
C5 C16 C19 108.7(2)
C17 C16 C5 111.1(2)
C17 C16 C19 109.1(2)
C18 C16 C5 112.2(2)
C18 C16 C17 108.1(2)
C18 C16 C19 107.6(2)
C16 C17 H17A 109.5
C16 C17 H17B 109.5
C16 C17 H17C 109.5
H17A C17 H17B 109.5
H17A C17 H17C 109.5
H17B C17 H17C 109.5
C16 C18 H18A 109.5
C16 C18 H18B 109.5
C16 C18 H18C 109.5
H18A C18 H18B 109.5
H18A C18 H18C 109.5
H18B C18 H18C 109.5
C16 C19 H19A 109.5
C16 C19 H19B 109.5
C16 C19 H19C 109.5
H19A C19 H19B 109.5
H19A C19 H19C 109.5
H19B C19 H19C 109.5
C10 C20 C21 110.7(2)
C10 C20 C22 112.4(2)
C10 C20 C23 109.2(2)
C22 C20 C21 107.5(2)
C23 C20 C21 108.5(2)
C23 C20 C22 108.5(2)
C20 C21 H21A 109.5
C20 C21 H21B 109.5
C20 C21 H21C 109.5
H21A C21 H21B 109.5
H21A C21 H21C 109.5
H21B C21 H21C 109.5
C20 C22 H22A 109.5
C20 C22 H22B 109.5
C20 C22 H22C 109.5
H22A C22 H22B 109.5
H22A C22 H22C 109.5
H22B C22 H22C 109.5
C20 C23 H23A 109.5
C20 C23 H23B 109.5
C20 C23 H23C 109.5
H23A C23 H23B 109.5
H23A C23 H23C 109.5
H23B C23 H23C 109.5
P1 C24 H24 107.8
C25 C24 P1 112.77(19)
C25 C24 H24 107.8
C25 C24 C26 110.2(2)
C26 C24 P1 110.21(18)
C26 C24 H24 107.8
C24 C25 H25A 109.5
C24 C25 H25B 109.5
C24 C25 H25C 109.5
H25A C25 H25B 109.5
H25A C25 H25C 109.5
H25B C25 H25C 109.5
C24 C26 H26A 109.5
C24 C26 H26B 109.5
C24 C26 H26C 109.5
H26A C26 H26B 109.5
H26A C26 H26C 109.5
H26B C26 H26C 109.5
P1 C27 H27 105.5
C28 C27 P1 113.67(19)
C28 C27 H27 105.5
C29 C27 P1 114.71(19)
C29 C27 H27 105.5
C29 C27 C28 111.0(2)
C27 C28 H28A 109.5
C27 C28 H28B 109.5
C27 C28 H28C 109.5
H28A C28 H28B 109.5
H28A C28 H28C 109.5
H28B C28 H28C 109.5
C27 C29 H29A 109.5
C27 C29 H29B 109.5
C27 C29 H29C 109.5
H29A C29 H29B 109.5
H29A C29 H29C 109.5
H29B C29 H29C 109.5
P2 C30 H30 106.1
C31 C30 P2 109.40(19)
C31 C30 H30 106.1
C32 C30 P2 117.46(19)
C32 C30 H30 106.1
C32 C30 C31 111.0(2)
C30 C31 H31A 109.5
C30 C31 H31B 109.5
C30 C31 H31C 109.5
H31A C31 H31B 109.5
H31A C31 H31C 109.5
H31B C31 H31C 109.5
C30 C32 H32A 109.5
C30 C32 H32B 109.5
C30 C32 H32C 109.5
H32A C32 H32B 109.5
H32A C32 H32C 109.5
H32B C32 H32C 109.5
P2 C33 H33 106.7
C34 C33 P2 111.41(19)
C34 C33 H33 106.7
C34 C33 C35 110.2(2)
C35 C33 P2 114.58(18)
C35 C33 H33 106.7
C33 C34 H34A 109.5
C33 C34 H34B 109.5
C33 C34 H34C 109.5
H34A C34 H34B 109.5
H34A C34 H34C 109.5
H34B C34 H34C 109.5
C33 C35 H35A 109.5
C33 C35 H35B 109.5
C33 C35 H35C 109.5
H35A C35 H35B 109.5
H35A C35 H35C 109.5
H35B C35 H35C 109.5
N2 C36 Zr1 69.38(14)
N2 C36 C37 118.5(2)
C37 C36 Zr1 170.7(2)
C36 C37 H37 120.4
C38 C37 C36 119.2(3)
C38 C37 H37 120.4
C37 C38 H38 119.9
C37 C38 C39 120.2(3)
C39 C38 H38 119.9
C38 C39 H39 120.1
C40 C39 C38 119.7(3)
C40 C39 H39 120.1
N2 C40 C39 118.2(3)
N2 C40 C41 117.9(2)
C39 C40 C41 123.9(2)
C40 C41 H41A 109.5
C40 C41 H41B 109.5
C40 C41 H41C 109.5
H41A C41 H41B 109.5
H41A C41 H41C 109.5
H41B C41 H41C 109.5

loop_
_geom_bond_atom_site_label_1
_geom_bond_atom_site_label_2
_geom_bond_distance
Zr1 Cl1 2.4635(7)
Zr1 P1 2.7890(7)
Zr1 P2 2.7110(7)
Zr1 N1 2.186(2)
Zr1 N2 2.171(2)
Zr1 C15 2.386(3)
Zr1 C36 2.242(3)
P1 C14 1.839(3)
P1 C24 1.855(3)
P1 C27 1.854(3)
P2 C15 1.810(3)
P2 C30 1.851(3)
P2 C33 1.861(3)
N1 C2 1.393(3)
N1 C13 1.396(3)
N2 C36 1.344(3)
N2 C40 1.356(3)
C2 C3 1.409(3)
C2 C7 1.397(4)
C3 C4 1.393(4)
C3 C15 1.487(4)
C4 H4 0.9500
C4 C5 1.417(4)
C5 C6 1.392(3)
C5 C16 1.539(3)
C6 H6 0.9500
C6 C7 1.401(3)
C7 C8 1.454(3)
C8 C9 1.400(4)
C8 C13 1.415(3)
C9 H9 0.9500
C9 C10 1.389(3)
C10 C11 1.413(4)
C10 C20 1.526(4)
C11 H11 0.9500
C11 C12 1.384(4)
C12 C13 1.408(3)
C12 C14 1.508(3)
C14 H14A 0.9900
C14 H14B 0.9900
C15 H15 0.87(3)
C16 C17 1.537(4)
C16 C18 1.518(4)
C16 C19 1.543(4)
C17 H17A 0.9800
C17 H17B 0.9800
C17 H17C 0.9800
C18 H18A 0.9800
C18 H18B 0.9800
C18 H18C 0.9800
C19 H19A 0.9800
C19 H19B 0.9800
C19 H19C 0.9800
C20 C21 1.533(4)
C20 C22 1.531(4)
C20 C23 1.530(4)
C21 H21A 0.9800
C21 H21B 0.9800
C21 H21C 0.9800
C22 H22A 0.9800
C22 H22B 0.9800
C22 H22C 0.9800
C23 H23A 0.9800
C23 H23B 0.9800
C23 H23C 0.9800
C24 H24 1.0000
C24 C25 1.528(4)
C24 C26 1.530(4)
C25 H25A 0.9800
C25 H25B 0.9800
C25 H25C 0.9800
C26 H26A 0.9800
C26 H26B 0.9800
C26 H26C 0.9800
C27 H27 1.0000
C27 C28 1.527(4)
C27 C29 1.525(4)
C28 H28A 0.9800
C28 H28B 0.9800
C28 H28C 0.9800
C29 H29A 0.9800
C29 H29B 0.9800
C29 H29C 0.9800
C30 H30 1.0000
C30 C31 1.536(4)
C30 C32 1.527(4)
C31 H31A 0.9800
C31 H31B 0.9800
C31 H31C 0.9800
C32 H32A 0.9800
C32 H32B 0.9800
C32 H32C 0.9800
C33 H33 1.0000
C33 C34 1.531(4)
C33 C35 1.540(4)
C34 H34A 0.9800
C34 H34B 0.9800
C34 H34C 0.9800
C35 H35A 0.9800
C35 H35B 0.9800
C35 H35C 0.9800
C36 C37 1.398(4)
C37 H37 0.9500
C37 C38 1.377(4)
C38 H38 0.9500
C38 C39 1.398(4)
C39 H39 0.9500
C39 C40 1.375(4)
C40 C41 1.499(4)
C41 H41A 0.9800
C41 H41B 0.9800
C41 H41C 0.9800

loop_
_geom_torsion_atom_site_label_1
_geom_torsion_atom_site_label_2
_geom_torsion_atom_site_label_3
_geom_torsion_atom_site_label_4
_geom_torsion
Zr1 P1 C14 C12 -65.05(19)
Zr1 P1 C24 C25 75.2(2)
Zr1 P1 C24 C26 -48.5(2)
Zr1 P1 C27 C28 -61.8(2)
Zr1 P1 C27 C29 168.96(17)
Zr1 P2 C15 C3 101.4(2)
Zr1 P2 C30 C31 -103.41(18)
Zr1 P2 C30 C32 128.91(19)
Zr1 P2 C33 C34 15.2(3)
Zr1 P2 C33 C35 -110.8(2)
Zr1 N1 C2 C3 -10.2(3)
Zr1 N1 C2 C7 167.92(16)
Zr1 N1 C13 C8 -162.06(19)
Zr1 N1 C13 C12 14.4(4)
Zr1 N2 C36 C37 174.6(3)
Zr1 N2 C40 C39 -163.4(4)
Zr1 N2 C40 C41 16.0(7)
N1 C2 C3 C4 171.6(2)
N1 C2 C3 C15 -8.5(4)
N1 C2 C7 C6 -173.9(2)
N1 C2 C7 C8 0.4(3)
N2 C36 C37 C38 -0.6(4)
C2 N1 C13 C8 -0.6(3)
C2 N1 C13 C12 175.9(2)
C2 C3 C4 C5 4.0(4)
C2 C3 C15 Zr1 20.0(3)
C2 C3 C15 P2 -65.1(3)
C2 C7 C8 C9 -177.0(3)
C2 C7 C8 C13 -0.7(3)
C3 C2 C7 C6 4.2(4)
C3 C2 C7 C8 178.5(2)
C3 C4 C5 C6 0.5(4)
C3 C4 C5 C16 -177.2(2)
C4 C3 C15 Zr1 -160.0(2)
C4 C3 C15 P2 114.9(3)
C4 C5 C6 C7 -3.0(4)
C4 C5 C16 C17 -44.6(3)
C4 C5 C16 C18 -165.8(2)
C4 C5 C16 C19 75.4(3)
C5 C6 C7 C2 0.7(4)
C5 C6 C7 C8 -171.5(3)
C6 C5 C16 C17 137.8(3)
C6 C5 C16 C18 16.6(3)
C6 C5 C16 C19 -102.3(3)
C6 C7 C8 C9 -4.1(5)
C6 C7 C8 C13 172.2(3)
C7 C2 C3 C4 -6.4(4)
C7 C2 C3 C15 173.6(2)
C7 C8 C9 C10 175.9(3)
C7 C8 C13 N1 0.8(3)
C7 C8 C13 C12 -176.0(2)
C8 C9 C10 C11 -0.2(4)
C8 C9 C10 C20 -176.2(2)
C9 C8 C13 N1 177.7(2)
C9 C8 C13 C12 0.9(4)
C9 C10 C11 C12 -0.6(4)
C9 C10 C20 C21 -125.8(3)
C9 C10 C20 C22 -5.6(4)
C9 C10 C20 C23 114.9(3)
C10 C11 C12 C13 1.5(4)
C10 C11 C12 C14 -173.2(2)
C11 C10 C20 C21 58.3(3)
C11 C10 C20 C22 178.5(2)
C11 C10 C20 C23 -61.1(3)
C11 C12 C13 N1 -177.8(2)
C11 C12 C13 C8 -1.6(3)
C11 C12 C14 P1 -146.1(2)
C13 N1 C2 C3 -178.0(2)
C13 N1 C2 C7 0.1(3)
C13 C8 C9 C10 0.0(4)
C13 C12 C14 P1 39.5(3)
C14 P1 C24 C25 -172.3(2)
C14 P1 C24 C26 64.0(2)
C14 P1 C27 C28 -174.5(2)
C14 P1 C27 C29 56.2(2)
C14 C12 C13 N1 -3.2(4)
C14 C12 C13 C8 173.0(2)
C15 P2 C30 C31 -166.34(19)
C15 P2 C30 C32 66.0(2)
C15 P2 C33 C34 86.9(2)
C15 P2 C33 C35 -39.1(2)
C15 C3 C4 C5 -176.0(2)
C16 C5 C6 C7 174.7(2)
C20 C10 C11 C12 175.6(2)
C24 P1 C14 C12 170.27(19)
C24 P1 C27 C28 80.4(2)
C24 P1 C27 C29 -48.9(2)
C27 P1 C14 C12 58.8(2)
C27 P1 C24 C25 -66.4(2)
C27 P1 C24 C26 169.91(19)
C30 P2 C15 Zr1 105.02(11)
C30 P2 C15 C3 -153.6(2)
C30 P2 C33 C34 -156.6(2)
C30 P2 C33 C35 77.4(2)
C33 P2 C15 Zr1 -136.99(10)
C33 P2 C15 C3 -35.6(2)
C33 P2 C30 C31 71.2(2)
C33 P2 C30 C32 -56.5(2)
C36 N2 C40 C39 0.5(4)
C36 N2 C40 C41 179.9(2)
C36 C37 C38 C39 0.3(4)
C37 C38 C39 C40 0.4(4)
C38 C39 C40 N2 -0.8(4)
C38 C39 C40 C41 179.9(3)
C40 N2 C36 Zr1 -174.4(3)
C40 N2 C36 C37 0.2(4)

loop_
_twin_individual_id
_twin_individual_mass_fraction_refined
_oxdiff_twin_reflns_isolated
_oxdiff_twin_reflns_overlapped
_twin_individual_twin_lattice_type
_twin_individual_twin_matrix_11
_twin_individual_twin_matrix_12
_twin_individual_twin_matrix_13
_twin_individual_twin_matrix_21
_twin_individual_twin_matrix_22
_twin_individual_twin_matrix_23
_twin_individual_twin_matrix_31
_twin_individual_twin_matrix_32
_twin_individual_twin_matrix_33
1 0.6614 16930 1521 ref 1.0000 0.0000 0.0000 0.0000 1.0000 0.0000 0.0000 0.0000 1.0000
2 0.3386 0 1521 nmt 0.9913 -0.0268 -0.0292 -0.0068 0.9610 -0.0693 0.0608 0.1230 1.0394
